data_8105360
loop_
_publ_author_name
'Dong, Ming-Hong'
'Ye, Jiang-Hai'
'Zhao, Chen-Liang'
'Zhou, Lang'
'Zou, Juan'
'Zhang, Jing-Jie'

_publ_section_title
;
 Crystal structure of isopimara-7,15-dien-3-one, C20H30O
;
_journal_issue 5
_journal_name_full 'Zeitschrift f\"ur Kristallographie - New Crystal Structures'
_journal_page_first 1003
_journal_page_last 1005
_journal_paper_doi 10.1515/ncrs-2020-0037
_journal_volume 235
_journal_year 2020
_chemical_absolute_configuration unk
_chemical_formula_sum 'C20 H30 O'
_chemical_formula_weight 286.44
_chemical_name_systematic isopimara-7,15-dien-3-one
_space_group_crystal_system triclinic
_space_group_IT_number 1
_space_group_name_Hall 'P 1'
_space_group_name_H-M_alt 'P 1'
_atom_sites_solution_hydrogens geom
_audit_creation_method SHELXL-2018/3
_cell_angle_alpha 85.719(6)
_cell_angle_beta 79.547(5)
_cell_angle_gamma 89.903(5)
_cell_formula_units_Z 2
_cell_length_a 6.6084(9)
_cell_length_b 10.8811(16)
_cell_length_c 12.0845(16)
_cell_measurement_reflns_used 9960
_cell_measurement_temperature 173(2)
_cell_measurement_theta_max 28.552
_cell_measurement_theta_min 3.635
_cell_volume 852.1(2)
_computing_cell_refinement 'SAINT (Brucker, 2012)[2]'
_computing_data_collection 'APEX2 (Brucker, 2012)[2]'
_computing_data_reduction 'SAINT (Brucker, 2012)[2]'
_computing_molecular_graphics 'Diamond 4.0[4]'
_computing_publication_material 'Olex2 (Dolomanov et al., 2009)[1]'
_computing_structure_refinement 'SHELXL (Sheldrick, 2015)[3]'
_computing_structure_solution 'SHELXT 2014/5 (Sheldrick, 2014)'
_diffrn_ambient_temperature 173(2)
_diffrn_measured_fraction_theta_full 0.995
_diffrn_measured_fraction_theta_max 0.993
_diffrn_measurement_device_type 'Bruker APEX-II CCD'
_diffrn_radiation_type MoK\a
_diffrn_radiation_wavelength 0.71076
_diffrn_reflns_av_R_equivalents 0.0500
_diffrn_reflns_av_unetI/netI 0.0516
_diffrn_reflns_Laue_measured_fraction_full 0.995
_diffrn_reflns_Laue_measured_fraction_max 0.993
_diffrn_reflns_limit_h_max 8
_diffrn_reflns_limit_h_min -8
_diffrn_reflns_limit_k_max 14
_diffrn_reflns_limit_k_min -14
_diffrn_reflns_limit_l_max 16
_diffrn_reflns_limit_l_min -16
_diffrn_reflns_number 27636
_diffrn_reflns_point_group_measured_fraction_full 0.991
_diffrn_reflns_point_group_measured_fraction_max 0.986
_diffrn_reflns_theta_full 25.243
_diffrn_reflns_theta_max 28.552
_diffrn_reflns_theta_min 3.635
_exptl_absorpt_coefficient_mu 0.066
_exptl_absorpt_correction_T_max 0.7457
_exptl_absorpt_correction_T_min 0.6629
_exptl_absorpt_correction_type multi-scan
_exptl_absorpt_process_details
;
 SADABS 2016/2: Krause, L., Herbst-Irmer, R., Sheldrick G.M. & Stalke D.,
 J. Appl. Cryst. 48 (2015) 3-10
;
_exptl_crystal_colour colourless
_exptl_crystal_density_diffrn 1.116
_exptl_crystal_description block
_exptl_crystal_F_000 316
_exptl_crystal_size_max 0.24
_exptl_crystal_size_mid 0.20
_exptl_crystal_size_min 0.18
_refine_diff_density_max 0.773
_refine_diff_density_min -0.256
_refine_diff_density_rms 0.069
_refine_ls_abs_structure_details
;
 Flack x determined using 3170 quotients [(I+)-(I-)]/[(I+)+(I-)]
 (Parsons, Flack and Wagner, Acta Cryst. B69 (2013) 249-259).
;
_refine_ls_abs_structure_Flack 0.2(8)
_refine_ls_extinction_coef .
_refine_ls_extinction_method none
_refine_ls_goodness_of_fit_ref 0.722
_refine_ls_hydrogen_treatment constr
_refine_ls_matrix_type full
_refine_ls_number_parameters 387
_refine_ls_number_reflns 8549
_refine_ls_number_restraints 3
_refine_ls_restrained_S_all 0.722
_refine_ls_R_factor_all 0.0839
_refine_ls_R_factor_gt 0.0744
_refine_ls_shift/su_max 0.000
_refine_ls_shift/su_mean 0.000
_refine_ls_structure_factor_coef Fsqd
_refine_ls_weighting_details 'w=1/[\s^2^(Fo^2^)+(0.1622P)^2^+1.0212P] where P=(Fo^2^+2Fc^2^)/3'
_refine_ls_weighting_scheme calc
_refine_ls_wR_factor_gt 0.1841
_refine_ls_wR_factor_ref 0.1953
_reflns_Friedel_coverage 0.985
_reflns_Friedel_fraction_full 0.986
_reflns_Friedel_fraction_max 0.978
_reflns_number_gt 7322
_reflns_number_total 8549
_reflns_threshold_expression 'I > 2\s(I)'
_cod_data_source_file suppl_ncrs-2020-0037_suppl.cif
_cod_data_source_block 20190702DMHIA62_0m_a
_cod_database_code 8105360
_shelx_shelxl_version_number 2018/3
_shelx_space_group_comment
;
The symmetry employed for this shelxl refinement is uniquely defined
by the following loop, which should always be used as a source of
symmetry information in preference to the above space-group names.
They are only intended as comments.
;

loop_
_space_group_symop_operation_xyz
'x, y, z'

loop_
_atom_site_label
_atom_site_type_symbol
_atom_site_fract_x
_atom_site_fract_y
_atom_site_fract_z
_atom_site_U_iso_or_equiv
_atom_site_adp_type
_atom_site_occupancy
_atom_site_site_symmetry_order
_atom_site_calc_flag
_atom_site_refinement_flags_posn
_atom_site_refinement_flags_adp
_atom_site_refinement_flags_occupancy
_atom_site_disorder_assembly
_atom_site_disorder_group
C1 C 0.0664(5) 0.1781(3) 0.3772(3) 0.0284(7) Uani 1 1 d . . . . .
H1A H 0.040557 0.248408 0.425155 0.034 Uiso 1 1 calc R U . . .
H1AB H -0.011683 0.192069 0.314841 0.034 Uiso 1 1 calc R U . . .
O1 O -0.1182(5) -0.1221(3) 0.3766(3) 0.0474(8) Uani 1 1 d . . . . .
C2 C -0.0114(6) 0.0595(4) 0.4474(3) 0.0327(8) Uani 1 1 d . . . . .
H2A H 0.062911 0.046458 0.511351 0.039 Uiso 1 1 calc R U . . .
H2AB H -0.159771 0.066759 0.478526 0.039 Uiso 1 1 calc R U . . .
C4 C 0.2342(5) -0.0658(3) 0.3075(3) 0.0257(6) Uani 1 1 d . . . . .
C3 C 0.0213(5) -0.0484(3) 0.3765(3) 0.0299(7) Uani 1 1 d . . . . .
C5 C 0.3359(5) 0.0608(3) 0.2556(3) 0.0226(6) Uani 1 1 d . . . . .
H5 H 0.273041 0.082527 0.187532 0.027 Uiso 1 1 calc R U . . .
C6 C 0.5670(5) 0.0504(3) 0.2106(3) 0.0302(7) Uani 1 1 d . . . . .
H6A H 0.638447 0.024796 0.273660 0.036 Uiso 1 1 calc R U . . .
H6AB H 0.590071 -0.013489 0.155544 0.036 Uiso 1 1 calc R U . . .
C7 C 0.6551(6) 0.1715(4) 0.1545(3) 0.0311(7) Uani 1 1 d . . . . .
H7 H 0.786400 0.171366 0.106912 0.037 Uiso 1 1 calc R U . . .
C9 C 0.3559(5) 0.2905(3) 0.2461(3) 0.0238(6) Uani 1 1 d . . . . .
H9 H 0.249213 0.297787 0.196961 0.029 Uiso 1 1 calc R U . . .
C8 C 0.5604(5) 0.2789(3) 0.1675(3) 0.0260(6) Uani 1 1 d . . . . .
C10 C 0.2974(5) 0.1737(3) 0.3276(3) 0.0211(6) Uani 1 1 d . . . . .
C11 C 0.3455(6) 0.4091(3) 0.3069(3) 0.0349(8) Uani 1 1 d . . . . .
H11A H 0.201818 0.421305 0.344750 0.042 Uiso 1 1 calc R U . . .
H11B H 0.431672 0.400031 0.365943 0.042 Uiso 1 1 calc R U . . .
C12 C 0.4179(6) 0.5229(3) 0.2283(4) 0.0348(8) Uani 1 1 d . . . . .
H12A H 0.411805 0.595555 0.273369 0.042 Uiso 1 1 calc R U . . .
H12B H 0.322878 0.537101 0.174127 0.042 Uiso 1 1 calc R U . . .
C14 C 0.6424(6) 0.3953(4) 0.0968(3) 0.0333(8) Uani 1 1 d . . . . .
H14A H 0.560841 0.410859 0.036226 0.040 Uiso 1 1 calc R U . . .
H14B H 0.786328 0.381290 0.060342 0.040 Uiso 1 1 calc R U . . .
C15 C 0.7944(8) 0.5010(4) 0.2418(4) 0.0460(10) Uani 1 1 d . . . . .
H15A H 0.933900 0.503389 0.197005 0.069 Uiso 1 1 calc R U . . .
H15B H 0.772347 0.423131 0.288766 0.069 Uiso 1 1 calc R U . . .
H15C H 0.777250 0.570042 0.290146 0.069 Uiso 1 1 calc R U . . .
C16 C 0.6820(7) 0.6215(4) 0.0784(3) 0.0365(8) Uani 1 1 d . . . . .
H16 H 0.603041 0.625889 0.019955 0.044 Uiso 1 1 calc R U . . .
C17 C 0.8120(9) 0.7110(5) 0.0742(5) 0.0652(17) Uani 1 1 d . . . . .
H17A H 0.896394 0.712830 0.129952 0.078 Uiso 1 1 calc R U . . .
H17B H 0.823287 0.775048 0.015464 0.078 Uiso 1 1 calc R U . . .
C18 C 0.3537(6) -0.1400(3) 0.3880(3) 0.0331(8) Uani 1 1 d . . . . .
H18A H 0.284887 -0.219717 0.412138 0.050 Uiso 1 1 calc R U . . .
H18B H 0.357766 -0.093892 0.454279 0.050 Uiso 1 1 calc R U . . .
H18C H 0.494473 -0.153355 0.348864 0.050 Uiso 1 1 calc R U . . .
C19 C 0.2178(7) -0.1469(4) 0.2111(4) 0.0409(9) Uani 1 1 d . . . . .
H19A H 0.136213 -0.104717 0.159996 0.061 Uiso 1 1 calc R U . . .
H19B H 0.150865 -0.225445 0.242179 0.061 Uiso 1 1 calc R U . . .
H19C H 0.355922 -0.162402 0.169394 0.061 Uiso 1 1 calc R U . . .
C20 C 0.4231(6) 0.1691(3) 0.4232(3) 0.0290(7) Uani 1 1 d . . . . .
H20A H 0.565372 0.194901 0.392344 0.043 Uiso 1 1 calc R U . . .
H20B H 0.421355 0.084724 0.458054 0.043 Uiso 1 1 calc R U . . .
H20C H 0.362528 0.224635 0.480146 0.043 Uiso 1 1 calc R U . . .
C13 C 0.6373(6) 0.5111(3) 0.1625(3) 0.0293(7) Uani 1 1 d . . . . .
C1_1 C 0.9380(5) 0.6550(4) 0.6204(3) 0.0306(7) Uani 1 1 d . . . . .
H1A_1 H 0.964878 0.732791 0.571913 0.037 Uiso 1 1 calc R U . . .
H1AB_1 H 1.015895 0.658554 0.682819 0.037 Uiso 1 1 calc R U . . .
O1_1 O 1.1184(5) 0.3537(3) 0.6248(3) 0.0535(9) Uani 1 1 d . . . . .
C2_1 C 1.0136(6) 0.5470(4) 0.5513(3) 0.0354(8) Uani 1 1 d . . . . .
H2A_1 H 0.938153 0.543994 0.487818 0.042 Uiso 1 1 calc R U . . .
H2AB_1 H 1.161857 0.558334 0.519419 0.042 Uiso 1 1 calc R U . . .
C3_1 C 0.9804(5) 0.4280(4) 0.6240(3) 0.0322(8) Uani 1 1 d . . . . .
C4_1 C 0.7659(5) 0.4016(3) 0.6943(3) 0.0280(7) Uani 1 1 d . . . . .
C5_1 C 0.6653(5) 0.5210(3) 0.7434(3) 0.0227(6) Uani 1 1 d . . . . .
H5_1 H 0.727282 0.532541 0.811560 0.027 Uiso 1 1 calc R U . . .
C6_1 C 0.4340(5) 0.5047(3) 0.7878(3) 0.0294(7) Uani 1 1 d . . . . .
H6A_1 H 0.363190 0.489163 0.724554 0.035 Uiso 1 1 calc R U . . .
H6AB_1 H 0.409628 0.432439 0.843501 0.035 Uiso 1 1 calc R U . . .
C7_1 C 0.3468(5) 0.6177(3) 0.8422(3) 0.0299(7) Uani 1 1 d . . . . .
H7_1 H 0.215437 0.610964 0.889785 0.036 Uiso 1 1 calc R U . . .
C8_1 C 0.4431(5) 0.7268(3) 0.8277(3) 0.0246(6) Uani 1 1 d . . . . .
C9_1 C 0.6490(5) 0.7483(3) 0.7495(3) 0.0236(6) Uani 1 1 d . . . . .
H9_1 H 0.755049 0.747987 0.798961 0.028 Uiso 1 1 calc R U . . .
C10_1 C 0.7075(5) 0.6436(3) 0.6694(3) 0.0213(6) Uani 1 1 d . . . . .
C11_1 C 0.6591(7) 0.8769(4) 0.6874(3) 0.0369(9) Uani 1 1 d . . . . .
H11A_1 H 0.802139 0.894125 0.647912 0.044 Uiso 1 1 calc R U . . .
H11B_1 H 0.570435 0.877492 0.629565 0.044 Uiso 1 1 calc R U . . .
C12_1 C 0.5914(6) 0.9791(3) 0.7649(3) 0.0349(8) Uani 1 1 d . . . . .
H12A_1 H 0.597429 1.058644 0.718945 0.042 Uiso 1 1 calc R U . . .
H12B_1 H 0.688779 0.984388 0.817762 0.042 Uiso 1 1 calc R U . . .
C13_1 C 0.3723(6) 0.9586(3) 0.8332(3) 0.0295(7) Uani 1 1 d . . . . .
C14_1 C 0.3665(6) 0.8319(3) 0.8985(3) 0.0310(7) Uani 1 1 d . . . . .
H14A_1 H 0.450695 0.836375 0.957993 0.037 Uiso 1 1 calc R U . . .
H14B_1 H 0.222969 0.813258 0.936376 0.037 Uiso 1 1 calc R U . . .
C15_1 C 0.2132(8) 0.9647(5) 0.7561(5) 0.0497(11) Uani 1 1 d . . . . .
H15A_1 H 0.227864 1.043370 0.710196 0.075 Uiso 1 1 calc R U . . .
H15B_1 H 0.074707 0.957956 0.802015 0.075 Uiso 1 1 calc R U . . .
H15C_1 H 0.234756 0.896672 0.706668 0.075 Uiso 1 1 calc R U . . .
C16_1 C 0.3382(7) 1.0562(4) 0.9175(4) 0.0376(8) Uani 1 1 d . . . . .
H16_1 H 0.427308 1.052999 0.971088 0.045 Uiso 1 1 calc R U . . .
C17_1 C 0.2027(10) 1.1442(6) 0.9263(6) 0.0677(17) Uani 1 1 d . . . . .
H17A_1 H 0.108881 1.152606 0.875370 0.081 Uiso 1 1 calc R U . . .
H17B_1 H 0.198101 1.199728 0.983754 0.081 Uiso 1 1 calc R U . . .
C18_1 C 0.6464(6) 0.3385(4) 0.6149(4) 0.0339(8) Uani 1 1 d . . . . .
H18A_1 H 0.636614 0.395536 0.549392 0.051 Uiso 1 1 calc R U . . .
H18B_1 H 0.507820 0.315755 0.655444 0.051 Uiso 1 1 calc R U . . .
H18C_1 H 0.719133 0.264262 0.589372 0.051 Uiso 1 1 calc R U . . .
C19_1 C 0.7843(8) 0.3071(4) 0.7929(4) 0.0436(10) Uani 1 1 d . . . . .
H19A_1 H 0.844457 0.231192 0.763186 0.065 Uiso 1 1 calc R U . . .
H19B_1 H 0.647463 0.288897 0.837988 0.065 Uiso 1 1 calc R U . . .
H19C_1 H 0.872867 0.340997 0.840276 0.065 Uiso 1 1 calc R U . . .
C20_1 C 0.5809(6) 0.6543(3) 0.5739(3) 0.0297(7) Uani 1 1 d . . . . .
H20A_1 H 0.640646 0.719205 0.516787 0.045 Uiso 1 1 calc R U . . .
H20B_1 H 0.438537 0.674946 0.604999 0.045 Uiso 1 1 calc R U . . .
H20C_1 H 0.583098 0.575606 0.539283 0.045 Uiso 1 1 calc R U . . .

loop_
_atom_site_aniso_label
_atom_site_aniso_U_11
_atom_site_aniso_U_22
_atom_site_aniso_U_33
_atom_site_aniso_U_23
_atom_site_aniso_U_13
_atom_site_aniso_U_12
C1 0.0222(15) 0.0303(17) 0.0306(17) 0.0008(13) -0.0004(12) 0.0018(12)
O1 0.0299(14) 0.0407(16) 0.072(2) 0.0077(14) -0.0145(14) -0.0135(12)
C2 0.0234(15) 0.0368(19) 0.0337(18) 0.0083(15) 0.0013(13) 0.0000(14)
C4 0.0269(16) 0.0222(15) 0.0295(16) 0.0027(12) -0.0109(12) -0.0016(12)
C3 0.0228(15) 0.0307(17) 0.0363(18) 0.0124(13) -0.0120(13) -0.0015(13)
C5 0.0248(15) 0.0239(14) 0.0194(13) 0.0005(11) -0.0052(11) 0.0006(11)
C6 0.0264(16) 0.0281(17) 0.0334(18) -0.0030(13) 0.0020(13) 0.0044(13)
C7 0.0259(16) 0.0340(18) 0.0303(17) -0.0033(13) 0.0032(13) 0.0026(13)
C9 0.0235(14) 0.0231(14) 0.0237(15) -0.0019(11) -0.0013(12) 0.0005(11)
C8 0.0254(15) 0.0299(16) 0.0217(14) -0.0026(12) -0.0013(12) -0.0012(12)
C10 0.0188(14) 0.0249(14) 0.0194(14) -0.0004(11) -0.0035(11) 0.0005(11)
C11 0.039(2) 0.0272(17) 0.0349(19) -0.0061(14) 0.0051(15) -0.0002(14)
C12 0.0356(19) 0.0240(16) 0.042(2) -0.0012(14) -0.0012(16) -0.0006(14)
C14 0.0340(18) 0.039(2) 0.0254(16) -0.0034(14) -0.0010(14) -0.0004(15)
C15 0.048(2) 0.046(2) 0.049(2) 0.0066(19) -0.025(2) -0.0114(19)
C16 0.040(2) 0.037(2) 0.0318(18) 0.0063(15) -0.0093(15) -0.0056(16)
C17 0.061(3) 0.059(3) 0.077(4) 0.031(3) -0.030(3) -0.033(3)
C18 0.0291(17) 0.0296(17) 0.041(2) 0.0103(15) -0.0129(15) 0.0013(13)
C19 0.056(3) 0.0289(18) 0.040(2) -0.0036(15) -0.0155(19) -0.0099(17)
C20 0.0311(17) 0.0331(18) 0.0250(16) -0.0025(13) -0.0109(13) -0.0022(14)
C13 0.0304(17) 0.0266(16) 0.0314(17) 0.0031(13) -0.0089(14) -0.0043(13)
C1_1 0.0229(15) 0.0366(18) 0.0311(18) -0.0083(14) 0.0007(13) -0.0035(13)
O1_1 0.0330(15) 0.056(2) 0.077(2) -0.0246(18) -0.0165(15) 0.0208(14)
C2_1 0.0246(16) 0.043(2) 0.0374(19) -0.0156(16) 0.0025(14) 0.0016(14)
C3_1 0.0241(16) 0.0390(19) 0.0387(19) -0.0201(15) -0.0124(14) 0.0058(14)
C4_1 0.0273(16) 0.0272(16) 0.0327(17) -0.0085(13) -0.0114(13) 0.0057(13)
C5_1 0.0237(15) 0.0241(14) 0.0215(14) -0.0030(11) -0.0069(11) 0.0015(11)
C6_1 0.0268(16) 0.0263(16) 0.0336(17) -0.0015(13) -0.0017(13) -0.0034(13)
C7_1 0.0238(15) 0.0332(18) 0.0298(17) -0.0003(13) 0.0020(12) -0.0008(13)
C8_1 0.0238(15) 0.0266(15) 0.0220(14) 0.0016(12) -0.0014(12) 0.0021(12)
C9_1 0.0200(14) 0.0274(15) 0.0223(14) -0.0001(11) -0.0014(11) -0.0025(11)
C10_1 0.0193(13) 0.0239(14) 0.0206(14) -0.0010(11) -0.0034(11) 0.0004(11)
C11_1 0.042(2) 0.0276(18) 0.0351(19) 0.0004(14) 0.0082(16) -0.0012(15)
C12_1 0.042(2) 0.0240(16) 0.0358(19) 0.0005(14) 0.0006(16) -0.0011(14)
C13_1 0.0296(17) 0.0285(17) 0.0315(17) -0.0031(13) -0.0078(14) 0.0072(13)
C14_1 0.0295(17) 0.0324(18) 0.0279(17) 0.0007(13) 0.0020(13) 0.0038(14)
C15_1 0.048(2) 0.054(3) 0.054(3) -0.007(2) -0.028(2) 0.017(2)
C16_1 0.042(2) 0.0351(19) 0.0347(19) -0.0021(15) -0.0050(16) 0.0071(16)
C17_1 0.079(4) 0.061(3) 0.069(4) -0.027(3) -0.022(3) 0.039(3)
C18_1 0.0325(18) 0.0299(17) 0.044(2) -0.0146(15) -0.0143(15) 0.0010(14)
C19_1 0.055(3) 0.0317(19) 0.047(2) -0.0032(17) -0.0161(19) 0.0158(18)
C20_1 0.0312(17) 0.0352(18) 0.0247(16) -0.0001(13) -0.0111(13) 0.0048(14)

loop_
_atom_type_symbol
_atom_type_description
_atom_type_scat_dispersion_real
_atom_type_scat_dispersion_imag
_atom_type_scat_source
C C 0.0033 0.0016 'International Tables Vol C Tables 4.2.6.8 and 6.1.1.4'
H H 0.0000 0.0000 'International Tables Vol C Tables 4.2.6.8 and 6.1.1.4'
O O 0.0106 0.0060 'International Tables Vol C Tables 4.2.6.8 and 6.1.1.4'

loop_
_geom_angle_atom_site_label_1
_geom_angle_atom_site_label_2
_geom_angle_atom_site_label_3
_geom_angle
_geom_angle_site_symmetry_1
_geom_angle_site_symmetry_3
C2 C1 C10 112.2(3) . .
C2 C1 H1A 109.2 . .
C10 C1 H1A 109.2 . .
C2 C1 H1AB 109.2 . .
C10 C1 H1AB 109.2 . .
H1A C1 H1AB 107.9 . .
C3 C2 C1 110.5(3) . .
C3 C2 H2A 109.6 . .
C1 C2 H2A 109.6 . .
C3 C2 H2AB 109.6 . .
C1 C2 H2AB 109.6 . .
H2A C2 H2AB 108.1 . .
C3 C4 C19 109.4(3) . .
C3 C4 C18 105.3(3) . .
C19 C4 C18 107.0(3) . .
C3 C4 C5 111.4(3) . .
C19 C4 C5 108.6(3) . .
C18 C4 C5 115.0(3) . .
O1 C3 C2 120.8(4) . .
O1 C3 C4 121.1(4) . .
C2 C3 C4 118.1(3) . .
C6 C5 C10 109.4(3) . .
C6 C5 C4 112.6(3) . .
C10 C5 C4 118.0(3) . .
C6 C5 H5 105.2 . .
C10 C5 H5 105.2 . .
C4 C5 H5 105.2 . .
C7 C6 C5 110.8(3) . .
C7 C6 H6A 109.5 . .
C5 C6 H6A 109.5 . .
C7 C6 H6AB 109.5 . .
C5 C6 H6AB 109.5 . .
H6A C6 H6AB 108.1 . .
C8 C7 C6 124.0(3) . .
C8 C7 H7 118.0 . .
C6 C7 H7 118.0 . .
C8 C9 C11 111.7(3) . .
C8 C9 C10 112.8(3) . .
C11 C9 C10 113.0(3) . .
C8 C9 H9 106.2 . .
C11 C9 H9 106.2 . .
C10 C9 H9 106.2 . .
C7 C8 C14 121.7(3) . .
C7 C8 C9 122.3(3) . .
C14 C8 C9 115.8(3) . .
C1 C10 C20 109.9(3) . .
C1 C10 C5 108.4(3) . .
C20 C10 C5 112.5(3) . .
C1 C10 C9 108.4(3) . .
C20 C10 C9 110.4(3) . .
C5 C10 C9 107.0(2) . .
C12 C11 C9 113.3(3) . .
C12 C11 H11A 108.9 . .
C9 C11 H11A 108.9 . .
C12 C11 H11B 108.9 . .
C9 C11 H11B 108.9 . .
H11A C11 H11B 107.7 . .
C11 C12 C13 112.9(3) . .
C11 C12 H12A 109.0 . .
C13 C12 H12A 109.0 . .
C11 C12 H12B 109.0 . .
C13 C12 H12B 109.0 . .
H12A C12 H12B 107.8 . .
C8 C14 C13 114.9(3) . .
C8 C14 H14A 108.5 . .
C13 C14 H14A 108.5 . .
C8 C14 H14B 108.5 . .
C13 C14 H14B 108.5 . .
H14A C14 H14B 107.5 . .
C13 C15 H15A 109.5 . .
C13 C15 H15B 109.5 . .
H15A C15 H15B 109.5 . .
C13 C15 H15C 109.5 . .
H15A C15 H15C 109.5 . .
H15B C15 H15C 109.5 . .
C17 C16 C13 129.5(4) . .
C17 C16 H16 115.3 . .
C13 C16 H16 115.3 . .
C16 C17 H17A 120.0 . .
C16 C17 H17B 120.0 . .
H17A C17 H17B 120.0 . .
C4 C18 H18A 109.5 . .
C4 C18 H18B 109.5 . .
H18A C18 H18B 109.5 . .
C4 C18 H18C 109.5 . .
H18A C18 H18C 109.5 . .
H18B C18 H18C 109.5 . .
C4 C19 H19A 109.5 . .
C4 C19 H19B 109.5 . .
H19A C19 H19B 109.5 . .
C4 C19 H19C 109.5 . .
H19A C19 H19C 109.5 . .
H19B C19 H19C 109.5 . .
C10 C20 H20A 109.5 . .
C10 C20 H20B 109.5 . .
H20A C20 H20B 109.5 . .
C10 C20 H20C 109.5 . .
H20A C20 H20C 109.5 . .
H20B C20 H20C 109.5 . .
C16 C13 C12 108.0(3) . .
C16 C13 C14 108.2(3) . .
C12 C13 C14 107.5(3) . .
C16 C13 C15 111.4(3) . .
C12 C13 C15 111.4(4) . .
C14 C13 C15 110.3(3) . .
C2_1 C1_1 C10_1 111.8(3) . .
C2_1 C1_1 H1A_1 109.3 . .
C10_1 C1_1 H1A_1 109.3 . .
C2_1 C1_1 H1AB_1 109.3 . .
C10_1 C1_1 H1AB_1 109.3 . .
H1A_1 C1_1 H1AB_1 107.9 . .
C3_1 C2_1 C1_1 110.3(3) . .
C3_1 C2_1 H2A_1 109.6 . .
C1_1 C2_1 H2A_1 109.6 . .
C3_1 C2_1 H2AB_1 109.6 . .
C1_1 C2_1 H2AB_1 109.6 . .
H2A_1 C2_1 H2AB_1 108.1 . .
O1_1 C3_1 C2_1 121.1(4) . .
O1_1 C3_1 C4_1 121.1(4) . .
C2_1 C3_1 C4_1 117.8(3) . .
C19_1 C4_1 C3_1 108.9(3) . .
C19_1 C4_1 C18_1 107.5(3) . .
C3_1 C4_1 C18_1 104.8(3) . .
C19_1 C4_1 C5_1 108.7(3) . .
C3_1 C4_1 C5_1 111.6(3) . .
C18_1 C4_1 C5_1 115.2(3) . .
C6_1 C5_1 C10_1 109.9(3) . .
C6_1 C5_1 C4_1 112.4(3) . .
C10_1 C5_1 C4_1 117.8(3) . .
C6_1 C5_1 H5_1 105.2 . .
C10_1 C5_1 H5_1 105.2 . .
C4_1 C5_1 H5_1 105.2 . .
C7_1 C6_1 C5_1 110.7(3) . .
C7_1 C6_1 H6A_1 109.5 . .
C5_1 C6_1 H6A_1 109.5 . .
C7_1 C6_1 H6AB_1 109.5 . .
C5_1 C6_1 H6AB_1 109.5 . .
H6A_1 C6_1 H6AB_1 108.1 . .
C8_1 C7_1 C6_1 123.8(3) . .
C8_1 C7_1 H7_1 118.1 . .
C6_1 C7_1 H7_1 118.1 . .
C7_1 C8_1 C14_1 121.9(3) . .
C7_1 C8_1 C9_1 122.1(3) . .
C14_1 C8_1 C9_1 115.7(3) . .
C8_1 C9_1 C11_1 110.7(3) . .
C8_1 C9_1 C10_1 113.2(3) . .
C11_1 C9_1 C10_1 113.3(3) . .
C8_1 C9_1 H9_1 106.3 . .
C11_1 C9_1 H9_1 106.3 . .
C10_1 C9_1 H9_1 106.3 . .
C1_1 C10_1 C20_1 110.3(3) . .
C1_1 C10_1 C5_1 109.2(3) . .
C20_1 C10_1 C5_1 112.4(3) . .
C1_1 C10_1 C9_1 108.4(3) . .
C20_1 C10_1 C9_1 110.0(3) . .
C5_1 C10_1 C9_1 106.4(2) . .
C12_1 C11_1 C9_1 113.5(3) . .
C12_1 C11_1 H11A_1 108.9 . .
C9_1 C11_1 H11A_1 108.9 . .
C12_1 C11_1 H11B_1 108.9 . .
C9_1 C11_1 H11B_1 108.9 . .
H11A_1 C11_1 H11B_1 107.7 . .
C11_1 C12_1 C13_1 112.9(3) . .
C11_1 C12_1 H12A_1 109.0 . .
C13_1 C12_1 H12A_1 109.0 . .
C11_1 C12_1 H12B_1 109.0 . .
C13_1 C12_1 H12B_1 109.0 . .
H12A_1 C12_1 H12B_1 107.8 . .
C16_1 C13_1 C12_1 106.8(3) . .
C16_1 C13_1 C15_1 112.1(3) . .
C12_1 C13_1 C15_1 111.1(3) . .
C16_1 C13_1 C14_1 108.4(3) . .
C12_1 C13_1 C14_1 107.4(3) . .
C15_1 C13_1 C14_1 110.7(3) . .
C8_1 C14_1 C13_1 115.1(3) . .
C8_1 C14_1 H14A_1 108.5 . .
C13_1 C14_1 H14A_1 108.5 . .
C8_1 C14_1 H14B_1 108.5 . .
C13_1 C14_1 H14B_1 108.5 . .
H14A_1 C14_1 H14B_1 107.5 . .
C13_1 C15_1 H15A_1 109.5 . .
C13_1 C15_1 H15B_1 109.5 . .
H15A_1 C15_1 H15B_1 109.5 . .
C13_1 C15_1 H15C_1 109.5 . .
H15A_1 C15_1 H15C_1 109.5 . .
H15B_1 C15_1 H15C_1 109.5 . .
C17_1 C16_1 C13_1 128.7(5) . .
C17_1 C16_1 H16_1 115.7 . .
C13_1 C16_1 H16_1 115.7 . .
C16_1 C17_1 H17A_1 120.0 . .
C16_1 C17_1 H17B_1 120.0 . .
H17A_1 C17_1 H17B_1 120.0 . .
C4_1 C18_1 H18A_1 109.5 . .
C4_1 C18_1 H18B_1 109.5 . .
H18A_1 C18_1 H18B_1 109.5 . .
C4_1 C18_1 H18C_1 109.5 . .
H18A_1 C18_1 H18C_1 109.5 . .
H18B_1 C18_1 H18C_1 109.5 . .
C4_1 C19_1 H19A_1 109.5 . .
C4_1 C19_1 H19B_1 109.5 . .
H19A_1 C19_1 H19B_1 109.5 . .
C4_1 C19_1 H19C_1 109.5 . .
H19A_1 C19_1 H19C_1 109.5 . .
H19B_1 C19_1 H19C_1 109.5 . .
C10_1 C20_1 H20A_1 109.5 . .
C10_1 C20_1 H20B_1 109.5 . .
H20A_1 C20_1 H20B_1 109.5 . .
C10_1 C20_1 H20C_1 109.5 . .
H20A_1 C20_1 H20C_1 109.5 . .
H20B_1 C20_1 H20C_1 109.5 . .

loop_
_geom_bond_atom_site_label_1
_geom_bond_atom_site_label_2
_geom_bond_distance
_geom_bond_site_symmetry_2
C1 C2 1.526(5) .
C1 C10 1.538(4) .
C1 H1A 0.9900 .
C1 H1AB 0.9900 .
O1 C3 1.222(5) .
C2 C3 1.497(6) .
C2 H2A 0.9900 .
C2 H2AB 0.9900 .
C4 C3 1.519(5) .
C4 C19 1.532(5) .
C4 C18 1.543(5) .
C4 C5 1.570(4) .
C5 C6 1.532(5) .
C5 C10 1.552(4) .
C5 H5 1.0000 .
C6 C7 1.504(5) .
C6 H6A 0.9900 .
C6 H6AB 0.9900 .
C7 C8 1.331(5) .
C7 H7 0.9500 .
C9 C8 1.515(4) .
C9 C11 1.527(5) .
C9 C10 1.553(4) .
C9 H9 1.0000 .
C8 C14 1.516(5) .
C10 C20 1.538(4) .
C11 C12 1.525(5) .
C11 H11A 0.9900 .
C11 H11B 0.9900 .
C12 C13 1.532(5) .
C12 H12A 0.9900 .
C12 H12B 0.9900 .
C14 C13 1.535(5) .
C14 H14A 0.9900 .
C14 H14B 0.9900 .
C15 C13 1.533(6) .
C15 H15A 0.9800 .
C15 H15B 0.9800 .
C15 H15C 0.9800 .
C16 C17 1.292(6) .
C16 C13 1.508(5) .
C16 H16 0.9500 .
C17 H17A 0.9500 .
C17 H17B 0.9500 .
C18 H18A 0.9800 .
C18 H18B 0.9800 .
C18 H18C 0.9800 .
C19 H19A 0.9800 .
C19 H19B 0.9800 .
C19 H19C 0.9800 .
C20 H20A 0.9800 .
C20 H20B 0.9800 .
C20 H20C 0.9800 .
C1_1 C2_1 1.524(5) .
C1_1 C10_1 1.533(4) .
C1_1 H1A_1 0.9900 .
C1_1 H1AB_1 0.9900 .
O1_1 C3_1 1.219(5) .
C2_1 C3_1 1.502(6) .
C2_1 H2A_1 0.9900 .
C2_1 H2AB_1 0.9900 .
C3_1 C4_1 1.531(5) .
C4_1 C19_1 1.535(5) .
C4_1 C18_1 1.547(5) .
C4_1 C5_1 1.566(4) .
C5_1 C6_1 1.532(5) .
C5_1 C10_1 1.546(4) .
C5_1 H5_1 1.0000 .
C6_1 C7_1 1.502(5) .
C6_1 H6A_1 0.9900 .
C6_1 H6AB_1 0.9900 .
C7_1 C8_1 1.332(5) .
C7_1 H7_1 0.9500 .
C8_1 C14_1 1.511(5) .
C8_1 C9_1 1.517(4) .
C9_1 C11_1 1.533(5) .
C9_1 C10_1 1.553(4) .
C9_1 H9_1 1.0000 .
C10_1 C20_1 1.541(4) .
C11_1 C12_1 1.521(5) .
C11_1 H11A_1 0.9900 .
C11_1 H11B_1 0.9900 .
C12_1 C13_1 1.539(5) .
C12_1 H12A_1 0.9900 .
C12_1 H12B_1 0.9900 .
C13_1 C16_1 1.514(5) .
C13_1 C15_1 1.524(6) .
C13_1 C14_1 1.533(5) .
C14_1 H14A_1 0.9900 .
C14_1 H14B_1 0.9900 .
C15_1 H15A_1 0.9800 .
C15_1 H15B_1 0.9800 .
C15_1 H15C_1 0.9800 .
C16_1 C17_1 1.307(7) .
C16_1 H16_1 0.9500 .
C17_1 H17A_1 0.9500 .
C17_1 H17B_1 0.9500 .
C18_1 H18A_1 0.9800 .
C18_1 H18B_1 0.9800 .
C18_1 H18C_1 0.9800 .
C19_1 H19A_1 0.9800 .
C19_1 H19B_1 0.9800 .
C19_1 H19C_1 0.9800 .
C20_1 H20A_1 0.9800 .
C20_1 H20B_1 0.9800 .
C20_1 H20C_1 0.9800 .
